data_7250206
loop_
_publ_author_name
'Zhao, Baiwen'
'Clarkson, Guy J.'
'Liu, Jie'
'Le, Thi Huong'
'Marrot, J\'er\^ome'
'Millange, Franck'
'Frigoli, Michel'
'Walton, Richard I.'

_publ_section_title
;
 Structural variety in calcium metal--organic frameworks with a tetratopic
 carboxylate ligand
;
_journal_issue 18
_journal_name_full CrystEngComm
_journal_page_first 2830
_journal_page_last 2840
_journal_paper_doi 10.1039/D5CE00145E
_journal_volume 27
_journal_year 2025
_chemical_formula_moiety '2(C2 H6 O S), C38 H24 O8'
_chemical_formula_sum 'C42 H36 O10 S2'
_chemical_formula_weight 764.83
_space_group_crystal_system triclinic
_space_group_IT_number 2
_space_group_name_Hall '-P 1'
_space_group_name_H-M_alt 'P -1'
_atom_sites_solution_hydrogens geom
_atom_sites_solution_primary dual
_audit_creation_date 2024-12-18
_audit_creation_method
;
Olex2 1.5
(compiled 2024.02.16 svn.r378c4104 for OlexSys, GUI svn.r6928)
;
_audit_update_record
;
2025-03-18 deposited with the CCDC.	2025-03-31 downloaded from the CCDC.
;
_cell_angle_alpha 105.538(2)
_cell_angle_beta 95.126(2)
_cell_angle_gamma 101.433(2)
_cell_formula_units_Z 1
_cell_length_a 6.8684(2)
_cell_length_b 13.8322(4)
_cell_length_c 14.4683(5)
_cell_measurement_reflns_used 9927
_cell_measurement_temperature 292(2)
_cell_measurement_theta_max 29.95
_cell_measurement_theta_min 2.45
_cell_volume 1283.20(7)
_computing_cell_refinement 'SAINT V8.40A (Bruker, 2019)'
_computing_data_collection 'Bruker APEX3'
_computing_data_reduction 'SAINT V8.40A (Bruker, 2019)'
_computing_molecular_graphics 'Olex2 1.5 (Dolomanov et al., 2009)'
_computing_publication_material 'Olex2 1.5 (Dolomanov et al., 2009)'
_computing_structure_refinement 'SHELXL 2019/3 (Sheldrick, 2015)'
_computing_structure_solution 'SHELXT 2014/5 (Sheldrick, 2014)'
_diffrn_ambient_temperature 292.15
_diffrn_measured_fraction_theta_full 0.998
_diffrn_measured_fraction_theta_max 0.996
_diffrn_measurement_device_type 'Bruker D8 VENTURE'
_diffrn_measurement_method '\f and \w scans'
_diffrn_radiation_type MoK\a
_diffrn_radiation_wavelength 0.71073
_diffrn_reflns_av_R_equivalents 0.0594
_diffrn_reflns_av_unetI/netI 0.0429
_diffrn_reflns_Laue_measured_fraction_full 0.998
_diffrn_reflns_Laue_measured_fraction_max 0.996
_diffrn_reflns_limit_h_max 9
_diffrn_reflns_limit_h_min -9
_diffrn_reflns_limit_k_max 19
_diffrn_reflns_limit_k_min -19
_diffrn_reflns_limit_l_max 20
_diffrn_reflns_limit_l_min -20
_diffrn_reflns_number 72848
_diffrn_reflns_point_group_measured_fraction_full 0.998
_diffrn_reflns_point_group_measured_fraction_max 0.996
_diffrn_reflns_theta_full 25.242
_diffrn_reflns_theta_max 30.037
_diffrn_reflns_theta_min 1.815
_diffrn_source_current 1.0
_diffrn_source_power 0.05
_diffrn_source_voltage 50.0
_diffrn_standards_number 0
_exptl_absorpt_coefficient_mu 0.148
_exptl_absorpt_correction_T_max 0.7383
_exptl_absorpt_correction_T_min 0.6777
_exptl_absorpt_correction_type multi-scan
_exptl_absorpt_process_details
;
SADABS-2016/2 (Bruker,2016/2) was used for absorption correction.
wR2(int) was 0.1226 before and 0.0843 after correction.
The Ratio of minimum to maximum transmission is 0.9179.
The \l/2 correction factor is Not present.
;
_exptl_crystal_colour colourless
_exptl_crystal_colour_primary colourless
_exptl_crystal_density_diffrn 0.990
_exptl_crystal_description plate
_exptl_crystal_F_000 400
_exptl_crystal_size_max 0.3
_exptl_crystal_size_mid 0.24
_exptl_crystal_size_min 0.06
_platon_squeeze_details 'Spek, A. L. (2015). Acta Cryst. C71, 9-18'
_refine_diff_density_max 0.589
_refine_diff_density_min -0.318
_refine_diff_density_rms 0.067
_refine_ls_extinction_method none
_refine_ls_goodness_of_fit_ref 1.046
_refine_ls_hydrogen_treatment constr
_refine_ls_matrix_type full
_refine_ls_number_parameters 248
_refine_ls_number_reflns 7485
_refine_ls_number_restraints 0
_refine_ls_restrained_S_all 1.046
_refine_ls_R_factor_all 0.0876
_refine_ls_R_factor_gt 0.0724
_refine_ls_shift/su_max 0.000
_refine_ls_shift/su_mean 0.000
_refine_ls_structure_factor_coef Fsqd
_refine_ls_weighting_details 'w=1/[\s^2^(Fo^2^)+(0.1404P)^2^+0.3677P] where P=(Fo^2^+2Fc^2^)/3'
_refine_ls_weighting_scheme calc
_refine_ls_wR_factor_gt 0.2249
_refine_ls_wR_factor_ref 0.2456
_reflns_Friedel_coverage 0.000
_reflns_number_gt 5700
_reflns_number_total 7485
_reflns_threshold_expression 'I > 2\s(I)'
_cod_data_source_file d5ce00145e2.cif
_cod_data_source_block hl61_a_sq
_cod_depositor_comments 'Adding full bibliography for 7250204--7250207.cif.'
_cod_original_cell_volume 1283.19(7)
_cod_database_code 7250206
_shelx_shelxl_version_number 2019/3
_shelx_space_group_comment
;
The symmetry employed for this shelxl refinement is uniquely defined
by the following loop, which should always be used as a source of
symmetry information in preference to the above space-group names.
They are only intended as comments.
;
_shelx_estimated_absorpt_t_max 0.991
_shelx_estimated_absorpt_t_min 0.957
_olex2_refinement_description
;
1. Fixed Uiso
 At 1.2 times of:
  All C(H) groups
 At 1.5 times of:
  All C(H,H,H) groups, All O(H) groups
2.a Aromatic/amide H refined with riding coordinates:
 C3(H3), C4(H4A), C6(H6), C7(H7), C9(H9), C11(H11), C14(H14), C15(H15),
 C17(H17), C18(H18)
2.b Idealised Me refined as rotating group:
 C20(H20A,H20B,H20C), C21(H21A,H21B,H21C)
2.c Idealised tetrahedral OH refined as rotating group:
 O1(H1), O4(H4)
;
_platon_squeeze_void_probe_radius 1.20
_olex2_submission_special_instructions 'No special instructions were received'

loop_
_space_group_symop_operation_xyz
'x, y, z'
'-x, -y, -z'

loop_
_atom_site_label
_atom_site_type_symbol
_atom_site_fract_x
_atom_site_fract_y
_atom_site_fract_z
_atom_site_U_iso_or_equiv
_atom_site_adp_type
_atom_site_occupancy
_atom_site_site_symmetry_order
_atom_site_calc_flag
_atom_site_refinement_flags_posn
_atom_site_refinement_flags_adp
_atom_site_refinement_flags_occupancy
_atom_site_disorder_assembly
_atom_site_disorder_group
S1 S 0.37497(15) 0.38821(5) 0.75345(6) 0.0885(3) Uani 1 1 d . . . . .
O1 O 1.3717(4) 0.8403(2) 0.10764(15) 0.1077(9) Uani 1 1 d . . . . .
H1 H 1.382739 0.795826 0.059198 0.162 Uiso 1 1 calc R U . . .
O2 O 1.1997(4) 0.8977(2) 0.00694(15) 0.1096(9) Uani 1 1 d . . . . .
O3 O -0.5059(2) 0.54774(13) 0.62177(14) 0.0696(4) Uani 1 1 d . . . . .
O4 O -0.2596(3) 0.46470(13) 0.62274(18) 0.0817(6) Uani 1 1 d . . . . .
H4 H -0.350153 0.418439 0.627277 0.123 Uiso 1 1 calc R U . . .
O5 O 0.4961(3) 0.33467(14) 0.68285(19) 0.0921(7) Uani 1 1 d . . . . .
C1 C 1.2357(4) 0.8851(2) 0.08623(15) 0.0623(5) Uani 1 1 d . . . . .
C2 C 1.1207(3) 0.92140(16) 0.16637(13) 0.0483(4) Uani 1 1 d . . . . .
C3 C 0.9715(3) 0.97221(19) 0.15233(14) 0.0580(5) Uani 1 1 d . . . . .
H3 H 0.945065 0.985298 0.093240 0.070 Uiso 1 1 calc R U . . .
C4 C 0.8612(3) 1.00378(16) 0.22566(14) 0.0518(4) Uani 1 1 d . . . . .
H4A H 0.762333 1.038616 0.215459 0.062 Uiso 1 1 calc R U . . .
C5 C 0.8958(2) 0.98426(12) 0.31385(11) 0.0372(3) Uani 1 1 d . . . . .
C6 C 1.0470(3) 0.93398(16) 0.32804(13) 0.0484(4) Uani 1 1 d . . . . .
H6 H 1.073447 0.921022 0.387189 0.058 Uiso 1 1 calc R U . . .
C7 C 1.1590(3) 0.90287(18) 0.25517(13) 0.0530(4) Uani 1 1 d . . . . .
H7 H 1.260123 0.869505 0.265785 0.064 Uiso 1 1 calc R U . . .
C8 C 0.7673(2) 1.01090(12) 0.39003(11) 0.0357(3) Uani 1 1 d . . . . .
C9 C 0.6424(2) 0.93105(12) 0.41097(12) 0.0381(3) Uani 1 1 d . . . . .
H9 H 0.648356 0.863592 0.380472 0.046 Uiso 1 1 calc R U . . .
C10 C 0.5050(2) 0.94873(11) 0.47763(11) 0.0349(3) Uani 1 1 d . . . . .
C11 C 0.3730(2) 0.86646(12) 0.49758(12) 0.0377(3) Uani 1 1 d . . . . .
H11 H 0.378110 0.798862 0.467083 0.045 Uiso 1 1 calc R U . . .
C12 C 0.2371(2) 0.88471(12) 0.56138(11) 0.0360(3) Uani 1 1 d . . . . .
C13 C 0.0912(2) 0.79580(12) 0.57393(12) 0.0378(3) Uani 1 1 d . . . . .
C14 C -0.1127(2) 0.79427(14) 0.56895(14) 0.0456(4) Uani 1 1 d . . . . .
H14 H -0.158144 0.850296 0.559143 0.055 Uiso 1 1 calc R U . . .
C15 C -0.2486(2) 0.71052(15) 0.57840(15) 0.0491(4) Uani 1 1 d . . . . .
H15 H -0.384633 0.710310 0.573581 0.059 Uiso 1 1 calc R U . . .
C16 C -0.1845(2) 0.62678(13) 0.59497(14) 0.0454(4) Uani 1 1 d . . . . .
C17 C 0.0170(3) 0.62584(14) 0.59693(17) 0.0536(5) Uani 1 1 d . . . . .
H17 H 0.061516 0.569127 0.605524 0.064 Uiso 1 1 calc R U . . .
C18 C 0.1522(2) 0.70921(14) 0.58613(16) 0.0503(4) Uani 1 1 d . . . . .
H18 H 0.286965 0.707390 0.587029 0.060 Uiso 1 1 calc R U . . .
C19 C -0.3343(3) 0.54281(15) 0.61339(16) 0.0540(4) Uani 1 1 d . . . . .
C20 C 0.1400(6) 0.3652(4) 0.6881(3) 0.1145(13) Uani 1 1 d . . . . .
H20A H 0.148222 0.399942 0.638827 0.172 Uiso 1 1 calc R U . . .
H20B H 0.050280 0.390512 0.730779 0.172 Uiso 1 1 calc R U . . .
H20C H 0.090566 0.292413 0.658214 0.172 Uiso 1 1 calc R U . . .
C21 C 0.3139(8) 0.3065(3) 0.8291(3) 0.1160(13) Uani 1 1 d . . . . .
H21A H 0.240958 0.239237 0.789604 0.174 Uiso 1 1 calc R U . . .
H21B H 0.232593 0.335476 0.874759 0.174 Uiso 1 1 calc R U . . .
H21C H 0.435322 0.300863 0.863509 0.174 Uiso 1 1 calc R U . . .

loop_
_atom_site_aniso_label
_atom_site_aniso_U_11
_atom_site_aniso_U_22
_atom_site_aniso_U_33
_atom_site_aniso_U_23
_atom_site_aniso_U_13
_atom_site_aniso_U_12
S1 0.1292(7) 0.0552(4) 0.0831(5) 0.0220(3) 0.0266(4) 0.0185(4)
O1 0.1191(17) 0.178(2) 0.0714(12) 0.0501(14) 0.0547(12) 0.1026(18)
O2 0.1391(19) 0.176(2) 0.0620(11) 0.0604(14) 0.0548(12) 0.0956(19)
O3 0.0487(8) 0.0654(9) 0.1009(13) 0.0345(9) 0.0301(8) 0.0053(6)
O4 0.0679(10) 0.0553(9) 0.1412(18) 0.0502(10) 0.0424(11) 0.0169(7)
O5 0.1066(15) 0.0520(9) 0.1322(18) 0.0405(10) 0.0537(13) 0.0172(9)
C1 0.0670(12) 0.0826(15) 0.0484(10) 0.0217(10) 0.0252(9) 0.0317(11)
C2 0.0474(9) 0.0620(10) 0.0413(8) 0.0176(7) 0.0166(7) 0.0180(8)
C3 0.0675(12) 0.0801(13) 0.0447(9) 0.0332(9) 0.0192(8) 0.0337(10)
C4 0.0543(10) 0.0690(12) 0.0495(9) 0.0302(9) 0.0165(8) 0.0323(9)
C5 0.0325(6) 0.0432(7) 0.0402(7) 0.0162(6) 0.0107(5) 0.0112(5)
C6 0.0482(9) 0.0720(11) 0.0384(8) 0.0238(8) 0.0145(6) 0.0302(8)
C7 0.0485(9) 0.0792(13) 0.0433(9) 0.0212(8) 0.0150(7) 0.0342(9)
C8 0.0299(6) 0.0443(7) 0.0388(7) 0.0173(6) 0.0096(5) 0.0131(5)
C9 0.0354(7) 0.0397(7) 0.0448(8) 0.0159(6) 0.0137(6) 0.0136(6)
C10 0.0297(6) 0.0395(7) 0.0402(7) 0.0160(6) 0.0087(5) 0.0112(5)
C11 0.0326(7) 0.0390(7) 0.0469(8) 0.0174(6) 0.0115(6) 0.0114(5)
C12 0.0290(6) 0.0423(7) 0.0421(7) 0.0188(6) 0.0078(5) 0.0108(5)
C13 0.0298(6) 0.0428(7) 0.0461(8) 0.0192(6) 0.0105(5) 0.0099(5)
C14 0.0333(7) 0.0485(9) 0.0640(10) 0.0277(8) 0.0105(7) 0.0136(6)
C15 0.0309(7) 0.0547(10) 0.0687(11) 0.0274(9) 0.0129(7) 0.0106(6)
C16 0.0386(8) 0.0435(8) 0.0575(10) 0.0190(7) 0.0159(7) 0.0073(6)
C17 0.0444(9) 0.0445(9) 0.0834(14) 0.0298(9) 0.0205(9) 0.0168(7)
C18 0.0323(7) 0.0503(9) 0.0802(13) 0.0312(9) 0.0186(7) 0.0159(6)
C19 0.0495(9) 0.0469(9) 0.0667(12) 0.0197(8) 0.0195(8) 0.0052(7)
C20 0.127(3) 0.130(3) 0.117(3) 0.057(3) 0.043(2) 0.060(3)
C21 0.170(4) 0.102(3) 0.092(2) 0.050(2) 0.034(2) 0.032(2)

loop_
_atom_type_symbol
_atom_type_description
_atom_type_scat_dispersion_real
_atom_type_scat_dispersion_imag
_atom_type_scat_source
C C 0.0033 0.0016 'International Tables Vol C Tables 4.2.6.8 and 6.1.1.4'
H H 0.0000 0.0000 'International Tables Vol C Tables 4.2.6.8 and 6.1.1.4'
O O 0.0106 0.0060 'International Tables Vol C Tables 4.2.6.8 and 6.1.1.4'
S S 0.1246 0.1234 'International Tables Vol C Tables 4.2.6.8 and 6.1.1.4'

loop_
_geom_angle_atom_site_label_1
_geom_angle_atom_site_label_2
_geom_angle_atom_site_label_3
_geom_angle
_geom_angle_site_symmetry_1
_geom_angle_site_symmetry_3
_geom_angle_publ_flag
O5 S1 C20 105.13(18) . . ?
O5 S1 C21 105.38(17) . . ?
C20 S1 C21 98.5(2) . . ?
C1 O1 H1 109.5 . . ?
C19 O4 H4 109.5 . . ?
O1 C1 C2 114.94(18) . . ?
O2 C1 O1 123.5(2) . . ?
O2 C1 C2 121.5(2) . . ?
C3 C2 C1 120.27(17) . . ?
C3 C2 C7 119.10(16) . . ?
C7 C2 C1 120.62(17) . . ?
C2 C3 H3 119.8 . . ?
C2 C3 C4 120.44(16) . . ?
C4 C3 H3 119.8 . . ?
C3 C4 H4A 119.5 . . ?
C5 C4 C3 120.99(16) . . ?
C5 C4 H4A 119.5 . . ?
C4 C5 C6 118.43(15) . . ?
C4 C5 C8 121.11(14) . . ?
C6 C5 C8 120.37(14) . . ?
C5 C6 H6 119.6 . . ?
C7 C6 C5 120.86(15) . . ?
C7 C6 H6 119.6 . . ?
C2 C7 H7 119.9 . . ?
C6 C7 C2 120.18(16) . . ?
C6 C7 H7 119.9 . . ?
C9 C8 C5 117.87(14) . . ?
C9 C8 C12 119.43(13) . 2_676 ?
C12 C8 C5 122.64(13) 2_676 . ?
C8 C9 H9 119.0 . . ?
C8 C9 C10 121.91(14) . . ?
C10 C9 H9 119.0 . . ?
C9 C10 C11 121.95(14) . . ?
C10 C10 C9 118.58(16) 2_676 . ?
C10 C10 C11 119.42(16) 2_676 . ?
C10 C11 H11 119.3 . . ?
C12 C11 C10 121.37(14) . . ?
C12 C11 H11 119.3 . . ?
C8 C12 C13 121.45(13) 2_676 . ?
C11 C12 C8 119.20(13) . 2_676 ?
C11 C12 C13 119.26(14) . . ?
C14 C13 C12 120.95(14) . . ?
C14 C13 C18 117.74(14) . . ?
C18 C13 C12 121.24(13) . . ?
C13 C14 H14 119.6 . . ?
C15 C14 C13 120.83(15) . . ?
C15 C14 H14 119.6 . . ?
C14 C15 H15 119.6 . . ?
C14 C15 C16 120.80(15) . . ?
C16 C15 H15 119.6 . . ?
C15 C16 C19 118.64(16) . . ?
C17 C16 C15 118.91(15) . . ?
C17 C16 C19 122.42(17) . . ?
C16 C17 H17 120.0 . . ?
C18 C17 C16 120.06(16) . . ?
C18 C17 H17 120.0 . . ?
C13 C18 H18 119.2 . . ?
C17 C18 C13 121.55(15) . . ?
C17 C18 H18 119.2 . . ?
O3 C19 O4 123.55(17) . . ?
O3 C19 C16 122.98(18) . . ?
O4 C19 C16 113.44(16) . . ?
S1 C20 H20A 109.5 . . ?
S1 C20 H20B 109.5 . . ?
S1 C20 H20C 109.5 . . ?
H20A C20 H20B 109.5 . . ?
H20A C20 H20C 109.5 . . ?
H20B C20 H20C 109.5 . . ?
S1 C21 H21A 109.5 . . ?
S1 C21 H21B 109.5 . . ?
S1 C21 H21C 109.5 . . ?
H21A C21 H21B 109.5 . . ?
H21A C21 H21C 109.5 . . ?
H21B C21 H21C 109.5 . . ?

loop_
_geom_bond_atom_site_label_1
_geom_bond_atom_site_label_2
_geom_bond_distance
_geom_bond_site_symmetry_2
_geom_bond_publ_flag
S1 O5 1.508(2) . ?
S1 C20 1.721(4) . ?
S1 C21 1.792(3) . ?
O1 H1 0.8200 . ?
O1 C1 1.277(3) . ?
O2 C1 1.217(3) . ?
O3 C19 1.209(2) . ?
O4 H4 0.8200 . ?
O4 C19 1.317(3) . ?
C1 C2 1.494(2) . ?
C2 C3 1.382(3) . ?
C2 C7 1.389(3) . ?
C3 H3 0.9300 . ?
C3 C4 1.385(3) . ?
C4 H4A 0.9300 . ?
C4 C5 1.383(2) . ?
C5 C6 1.389(2) . ?
C5 C8 1.4881(19) . ?
C6 H6 0.9300 . ?
C6 C7 1.386(2) . ?
C7 H7 0.9300 . ?
C8 C9 1.378(2) . ?
C8 C12 1.434(2) 2_676 ?
C9 H9 0.9300 . ?
C9 C10 1.417(2) . ?
C10 C10 1.411(3) 2_676 ?
C10 C11 1.419(2) . ?
C11 H11 0.9300 . ?
C11 C12 1.382(2) . ?
C12 C13 1.488(2) . ?
C13 C14 1.392(2) . ?
C13 C18 1.393(2) . ?
C14 H14 0.9300 . ?
C14 C15 1.382(2) . ?
C15 H15 0.9300 . ?
C15 C16 1.387(2) . ?
C16 C17 1.385(2) . ?
C16 C19 1.490(2) . ?
C17 H17 0.9300 . ?
C17 C18 1.384(2) . ?
C18 H18 0.9300 . ?
C20 H20A 0.9600 . ?
C20 H20B 0.9600 . ?
C20 H20C 0.9600 . ?
C21 H21A 0.9600 . ?
C21 H21B 0.9600 . ?
C21 H21C 0.9600 . ?

loop_
_geom_torsion_atom_site_label_1
_geom_torsion_atom_site_label_2
_geom_torsion_atom_site_label_3
_geom_torsion_atom_site_label_4
_geom_torsion
_geom_torsion_site_symmetry_1
_geom_torsion_site_symmetry_2
_geom_torsion_site_symmetry_3
_geom_torsion_site_symmetry_4
_geom_torsion_publ_flag
O1 C1 C2 C3 179.1(3) . . . . ?
O1 C1 C2 C7 -2.2(4) . . . . ?
O2 C1 C2 C3 -1.1(4) . . . . ?
O2 C1 C2 C7 177.6(3) . . . . ?
C1 C2 C3 C4 178.4(2) . . . . ?
C1 C2 C7 C6 -177.9(2) . . . . ?
C2 C3 C4 C5 -0.8(3) . . . . ?
C3 C2 C7 C6 0.8(3) . . . . ?
C3 C4 C5 C6 1.3(3) . . . . ?
C3 C4 C5 C8 -175.29(18) . . . . ?
C4 C5 C6 C7 -0.8(3) . . . . ?
C4 C5 C8 C9 111.02(19) . . . . ?
C4 C5 C8 C12 -66.2(2) . . . 2_676 ?
C5 C6 C7 C2 -0.2(3) . . . . ?
C5 C8 C9 C10 -175.71(14) . . . . ?
C6 C5 C8 C9 -65.5(2) . . . . ?
C6 C5 C8 C12 117.25(18) . . . 2_676 ?
C7 C2 C3 C4 -0.3(3) . . . . ?
C8 C5 C6 C7 175.81(18) . . . . ?
C8 C9 C10 C10 1.0(3) . . . 2_676 ?
C8 C9 C10 C11 178.53(15) . . . . ?
C8 C12 C13 C14 45.8(2) 2_676 . . . ?
C8 C12 C13 C18 -137.43(18) 2_676 . . . ?
C9 C10 C11 C12 -178.76(15) . . . . ?
C10 C10 C11 C12 -1.2(3) 2_676 . . . ?
C10 C11 C12 C8 -1.4(2) . . . 2_676 ?
C10 C11 C12 C13 175.22(14) . . . . ?
C11 C12 C13 C14 -130.68(17) . . . . ?
C11 C12 C13 C18 46.0(2) . . . . ?
C12 C8 C9 C10 1.6(2) 2_676 . . . ?
C12 C13 C14 C15 178.49(17) . . . . ?
C12 C13 C18 C17 -179.39(18) . . . . ?
C13 C14 C15 C16 1.3(3) . . . . ?
C14 C13 C18 C17 -2.6(3) . . . . ?
C14 C15 C16 C17 -3.3(3) . . . . ?
C14 C15 C16 C19 174.61(19) . . . . ?
C15 C16 C17 C18 2.4(3) . . . . ?
C15 C16 C19 O3 -5.7(3) . . . . ?
C15 C16 C19 O4 176.4(2) . . . . ?
C16 C17 C18 C13 0.5(3) . . . . ?
C17 C16 C19 O3 172.1(2) . . . . ?
C17 C16 C19 O4 -5.7(3) . . . . ?
C18 C13 C14 C15 1.7(3) . . . . ?
C19 C16 C17 C18 -175.4(2) . . . . ?

loop_
_smtbx_masks_void_nr
_smtbx_masks_void_average_x
_smtbx_masks_void_average_y
_smtbx_masks_void_average_z
_smtbx_masks_void_volume
_smtbx_masks_void_count_electrons
_platon_squeeze_void_content
1 0.007 0.500 0.000 435 118 ' '
